data_7035845
loop_
_publ_author_name
'Patel, Dipti'
'Wooles, Ashley'
'Cornish, Andrew D.'
'Steven, Lindsey'
'Davies, E. Stephen'
'Evans, David J.'
'McMaster, Jonathan'
'Lewis, William'
'Blake, Alexander J.'
'Liddle, Stephen T.'

_publ_section_title
;
 Synthesis and characterisation of halide, separated ion pair, and hydride
 cyclopentadienyl iron bis(diphenylphosphino)ethane derivatives.
;
_journal_issue 31
_journal_name_full 'Dalton transactions (Cambridge, England : 2003)'
_journal_page_first 14159
_journal_page_last 14177
_journal_paper_doi 10.1039/c5dt00704f
_journal_volume 44
_journal_year 2015
_chemical_formula_moiety 'C31 H30 Fe P2'
_chemical_formula_sum 'C31 H30 Fe P2'
_chemical_formula_weight 520.34
_chemical_name_systematic
; 
 ? 
;
_space_group_IT_number 61
_symmetry_cell_setting orthorhombic
_symmetry_space_group_name_Hall '-P 2ac 2ab'
_symmetry_space_group_name_H-M 'P b c a'
_atom_sites_solution_hydrogens 'geom, Me from difmap'
_atom_sites_solution_primary direct
_atom_sites_solution_secondary difmap
_audit_creation_method 'enCIFer editing of SHELXL97 CIF output'
_audit_update_record
;
2015-05-11 deposited with the CCDC.
2015-07-07 downloaded from the CCDC.
;
_cell_angle_alpha 90.00
_cell_angle_beta 90.00
_cell_angle_gamma 90.00
_cell_formula_units_Z 16
_cell_length_a 10.2438(6)
_cell_length_b 18.3796(10)
_cell_length_c 53.779(3)
_cell_measurement_reflns_used 6175
_cell_measurement_temperature 90(2)
_cell_measurement_theta_max 25.4
_cell_measurement_theta_min 2.22
_cell_volume 10125.3(10)
_computing_cell_refinement 'Bruker SAINT version 6.36A (Bruker, 2000)'
_computing_data_collection 'Bruker SMART version 5.625 (Bruker, 2001)'
_computing_data_reduction 'Bruker SAINT; SHELXTL (Sheldrick, 2008)'
_computing_molecular_graphics 'SHELXTL (Sheldrick, 2008)'
_computing_publication_material 'enCIFer(Allen et al., 2004); PLATON (Spek, 2009)'
_computing_structure_refinement 'SHELXL97 (Sheldrick, 2008)'
_computing_structure_solution 'SHELXTL (Sheldrick, 2008)'
_diffrn_ambient_temperature 90(2)
_diffrn_measured_fraction_theta_full 0.999
_diffrn_measured_fraction_theta_max 0.998
_diffrn_measurement_device_type 'Bruker SMART APEX CCD diffractometer'
_diffrn_measurement_method '\w rotation with narrow frames'
_diffrn_radiation_monochromator graphite
_diffrn_radiation_source 'normal-focus sealed tube'
_diffrn_radiation_type MoK\a
_diffrn_radiation_wavelength 0.71073
_diffrn_reflns_av_R_equivalents 0.0802
_diffrn_reflns_av_sigmaI/netI 0.0631
_diffrn_reflns_limit_h_max 13
_diffrn_reflns_limit_h_min -13
_diffrn_reflns_limit_k_max 23
_diffrn_reflns_limit_k_min -11
_diffrn_reflns_limit_l_max 67
_diffrn_reflns_limit_l_min -70
_diffrn_reflns_number 58160
_diffrn_reflns_theta_full 26.00
_diffrn_reflns_theta_max 27.57
_diffrn_reflns_theta_min 2.13
_diffrn_standards_decay_% 0
_diffrn_standards_number 0
_exptl_absorpt_coefficient_mu 0.740
_exptl_absorpt_correction_T_max 0.746
_exptl_absorpt_correction_T_min 0.658
_exptl_absorpt_correction_type multi-scan
_exptl_absorpt_process_details 'SADABS 2007/2'
_exptl_crystal_colour Orange
_exptl_crystal_density_diffrn 1.365
_exptl_crystal_density_method 'not measured'
_exptl_crystal_description Block
_exptl_crystal_F_000 4352
_exptl_crystal_size_max 0.16
_exptl_crystal_size_mid 0.13
_exptl_crystal_size_min 0.05
_refine_diff_density_max 1.302
_refine_diff_density_min -0.703
_refine_diff_density_rms 0.093
_refine_ls_extinction_method none
_refine_ls_goodness_of_fit_ref 1.167
_refine_ls_hydrogen_treatment constr
_refine_ls_matrix_type full
_refine_ls_number_parameters 621
_refine_ls_number_reflns 11693
_refine_ls_number_restraints 0
_refine_ls_restrained_S_all 1.167
_refine_ls_R_factor_all 0.0972
_refine_ls_R_factor_gt 0.0717
_refine_ls_shift/su_max 0.000
_refine_ls_shift/su_mean 0.000
_refine_ls_structure_factor_coef Fsqd
_refine_ls_weighting_details 'calc w=1/[\s^2^(Fo^2^)+(0.0426P)^2^+20.3988P] where P=(Fo^2^+2Fc^2^)/3'
_refine_ls_weighting_scheme calc
_refine_ls_wR_factor_gt 0.1364
_refine_ls_wR_factor_ref 0.1449
_reflns_number_gt 8997
_reflns_number_total 11693
_reflns_threshold_expression I>2\s(I)
_cod_data_source_file c5dt00704f2.cif
_cod_data_source_block 1H
_cod_depositor_comments
;
The following automatic conversions were performed:

'_symmetry_cell_setting' value 'Orthorhombic' changed to
'orthorhombic' according to
/usr/data/users/saulius/crontab/automatic-downloads/rss-feeds/RSC/lib/dictionaries/cif_core.dic
dictionary named 'cif_core.dic' version 2.4.2 from 2011-04-26.

Automatic conversion script
Id: cif_fix_values 3271 2015-04-21 07:52:19Z andrius 

 Adding full bibliography for 7035824--7035849.cif.
;
_cod_original_cell_volume 10125.4(10)
_cod_original_sg_symbol_H-M Pbca
_cod_database_code 7035845

loop_
_symmetry_equiv_pos_as_xyz
'x, y, z'
'-x+1/2, -y, z+1/2'
'-x, y+1/2, -z+1/2'
'x+1/2, -y+1/2, -z'
'-x, -y, -z'
'x-1/2, y, -z-1/2'
'x, -y-1/2, z-1/2'
'-x-1/2, y-1/2, z'

loop_
_atom_site_label
_atom_site_type_symbol
_atom_site_fract_x
_atom_site_fract_y
_atom_site_fract_z
_atom_site_U_iso_or_equiv
_atom_site_adp_type
_atom_site_occupancy
_atom_site_symmetry_multiplicity
_atom_site_calc_flag
_atom_site_refinement_flags
Fe1 Fe 0.31082(5) 0.12384(3) 0.061460(9) 0.01324(12) Uani 1 1 d .
H1 H 0.394(4) 0.057(2) 0.0511(8) 0.031(12) Uiso 1 1 d .
P1 P 0.49292(9) 0.16851(5) 0.073924(17) 0.01421(19) Uani 1 1 d .
P2 P 0.35895(9) 0.16764(5) 0.025972(17) 0.01373(19) Uani 1 1 d .
C1 C 0.1710(3) 0.1659(2) 0.08602(7) 0.0203(8) Uani 1 1 d .
H1A H 0.1727 0.2153 0.0938 0.024 Uiso 1 1 calc R
C2 C 0.2272(4) 0.1018(2) 0.09600(7) 0.0217(8) Uani 1 1 d .
H2A H 0.2748 0.0977 0.1122 0.026 Uiso 1 1 calc R
C3 C 0.2017(4) 0.0444(2) 0.07927(7) 0.0236(9) Uani 1 1 d .
H3 H 0.2281 -0.0076 0.0816 0.028 Uiso 1 1 calc R
C4 C 0.1304(4) 0.0724(2) 0.05882(7) 0.0220(8) Uani 1 1 d .
H4 H 0.0969 0.0441 0.0443 0.026 Uiso 1 1 calc R
C5 C 0.1122(3) 0.1479(2) 0.06323(7) 0.0203(8) Uani 1 1 d .
H5 H 0.0646 0.1824 0.0521 0.024 Uiso 1 1 calc R
C6 C 0.6142(4) 0.1076(2) 0.08849(6) 0.0155(7) Uani 1 1 d .
C7 C 0.5757(4) 0.0403(2) 0.09723(7) 0.0176(8) Uani 1 1 d .
H7 H 0.4878 0.0252 0.0950 0.021 Uiso 1 1 calc R
C8 C 0.6631(4) -0.0055(2) 0.10915(7) 0.0219(8) Uani 1 1 d .
H8 H 0.6341 -0.0510 0.1154 0.026 Uiso 1 1 calc R
C9 C 0.7926(4) 0.0148(2) 0.11193(7) 0.0216(8) Uani 1 1 d .
H9 H 0.8523 -0.0165 0.1202 0.026 Uiso 1 1 calc R
C10 C 0.8344(4) 0.0810(2) 0.10259(7) 0.0211(8) Uani 1 1 d .
H10 H 0.9235 0.0947 0.1041 0.025 Uiso 1 1 calc R
C11 C 0.7461(4) 0.1273(2) 0.09107(7) 0.0204(8) Uani 1 1 d .
H11 H 0.7751 0.1729 0.0849 0.025 Uiso 1 1 calc R
C12 C 0.4889(3) 0.2427(2) 0.09703(7) 0.0165(7) Uani 1 1 d .
C13 C 0.4927(4) 0.2268(2) 0.12243(7) 0.0235(8) Uani 1 1 d .
H13 H 0.5049 0.1780 0.1277 0.028 Uiso 1 1 calc R
C14 C 0.4789(4) 0.2814(2) 0.14003(8) 0.0281(9) Uani 1 1 d .
H14 H 0.4816 0.2697 0.1572 0.034 Uiso 1 1 calc R
C15 C 0.4612(4) 0.3526(2) 0.13262(8) 0.0276(9) Uani 1 1 d .
H15 H 0.4528 0.3901 0.1447 0.033 Uiso 1 1 calc R
C16 C 0.4556(4) 0.3692(2) 0.10761(8) 0.0280(9) Uani 1 1 d .
H16 H 0.4424 0.4181 0.1025 0.034 Uiso 1 1 calc R
C17 C 0.4692(4) 0.3147(2) 0.08995(7) 0.0214(8) Uani 1 1 d .
H17 H 0.4651 0.3267 0.0728 0.026 Uiso 1 1 calc R
C18 C 0.5852(4) 0.2083(2) 0.04748(7) 0.0186(8) Uani 1 1 d .
H18A H 0.5697 0.2614 0.0466 0.022 Uiso 1 1 calc R
H18B H 0.6799 0.1999 0.0497 0.022 Uiso 1 1 calc R
C19 C 0.5379(3) 0.1713(2) 0.02356(7) 0.0182(8) Uani 1 1 d .
H19A H 0.5747 0.1217 0.0222 0.022 Uiso 1 1 calc R
H19B H 0.5646 0.1998 0.0088 0.022 Uiso 1 1 calc R
C20 C 0.3195(3) 0.2630(2) 0.01807(6) 0.0151(7) Uani 1 1 d .
C21 C 0.2629(4) 0.3084(2) 0.03589(7) 0.0166(8) Uani 1 1 d .
H21 H 0.2351 0.2885 0.0513 0.020 Uiso 1 1 calc R
C22 C 0.2465(4) 0.3828(2) 0.03135(7) 0.0199(8) Uani 1 1 d .
H22 H 0.2068 0.4129 0.0435 0.024 Uiso 1 1 calc R
C23 C 0.2881(4) 0.4124(2) 0.00911(7) 0.0192(8) Uani 1 1 d .
H23 H 0.2789 0.4631 0.0062 0.023 Uiso 1 1 calc R
C24 C 0.3433(3) 0.3679(2) -0.00890(7) 0.0189(8) Uani 1 1 d .
H24 H 0.3710 0.3881 -0.0243 0.023 Uiso 1 1 calc R
C25 C 0.3581(3) 0.2939(2) -0.00446(7) 0.0168(8) Uani 1 1 d .
H25 H 0.3952 0.2638 -0.0170 0.020 Uiso 1 1 calc R
C26 C 0.3082(4) 0.1198(2) -0.00227(6) 0.0156(7) Uani 1 1 d .
C27 C 0.3940(4) 0.0765(2) -0.01612(7) 0.0215(8) Uani 1 1 d .
H27 H 0.4832 0.0734 -0.0114 0.026 Uiso 1 1 calc R
C28 C 0.3496(4) 0.0382(2) -0.03664(7) 0.0230(9) Uani 1 1 d .
H28 H 0.4088 0.0091 -0.0459 0.028 Uiso 1 1 calc R
C29 C 0.2199(4) 0.0420(2) -0.04379(7) 0.0247(9) Uani 1 1 d .
H29 H 0.1903 0.0160 -0.0580 0.030 Uiso 1 1 calc R
C30 C 0.1332(4) 0.0843(2) -0.02997(7) 0.0232(9) Uani 1 1 d .
H30 H 0.0438 0.0866 -0.0346 0.028 Uiso 1 1 calc R
C31 C 0.1772(4) 0.1233(2) -0.00940(7) 0.0195(8) Uani 1 1 d .
H31 H 0.1178 0.1523 -0.0002 0.023 Uiso 1 1 calc R
Fe2 Fe 0.12600(6) 0.27342(3) 0.188945(11) 0.02507(15) Uani 1 1 d .
H2 H 0.201(5) 0.260(3) 0.1660(9) 0.051(15) Uiso 1 1 d .
P3 P 0.13703(10) 0.15803(6) 0.186204(19) 0.0233(2) Uani 1 1 d .
P4 P -0.04320(10) 0.26848(6) 0.166017(18) 0.0201(2) Uani 1 1 d .
C32 C 0.2771(6) 0.3172(4) 0.20958(14) 0.070(2) Uani 1 1 d .
H32 H 0.3704 0.3013 0.2087 0.084 Uiso 1 1 calc R
C33 C 0.1835(8) 0.2877(4) 0.22527(11) 0.075(2) Uani 1 1 d .
H33 H 0.1982 0.2481 0.2377 0.090 Uiso 1 1 calc R
C34 C 0.0632(6) 0.3261(3) 0.22127(9) 0.0514(16) Uani 1 1 d .
H34 H -0.0214 0.3190 0.2302 0.062 Uiso 1 1 calc R
C35 C 0.0914(5) 0.3782(3) 0.20246(9) 0.0422(13) Uani 1 1 d .
H35 H 0.0268 0.4132 0.1953 0.051 Uiso 1 1 calc R
C36 C 0.2210(6) 0.3722(3) 0.19502(13) 0.0592(17) Uani 1 1 d .
H36 H 0.2663 0.4026 0.1823 0.071 Uiso 1 1 calc R
C37 C 0.0874(4) 0.1027(3) 0.21316(8) 0.0322(10) Uani 1 1 d .
C38 C -0.0166(6) 0.1284(4) 0.22743(11) 0.073(2) Uani 1 1 d .
H38 H -0.0584 0.1727 0.2230 0.087 Uiso 1 1 calc R
C39 C -0.0592(7) 0.0898(4) 0.24790(12) 0.083(2) Uani 1 1 d .
H39 H -0.1318 0.1070 0.2572 0.100 Uiso 1 1 calc R
C40 C 0.0024(6) 0.0272(3) 0.25488(10) 0.0565(16) Uani 1 1 d .
H40 H -0.0271 0.0013 0.2691 0.068 Uiso 1 1 calc R
C41 C 0.1055(5) 0.0019(3) 0.24164(9) 0.0415(12) Uani 1 1 d .
H41 H 0.1498 -0.0409 0.2468 0.050 Uiso 1 1 calc R
C42 C 0.1461(5) 0.0394(2) 0.22035(8) 0.0302(10) Uani 1 1 d .
H42 H 0.2160 0.0205 0.2107 0.036 Uiso 1 1 calc R
C43 C 0.2926(4) 0.1152(2) 0.17788(8) 0.0260(9) Uani 1 1 d .
C44 C 0.4072(5) 0.1444(3) 0.18760(11) 0.0471(14) Uani 1 1 d .
H44 H 0.4024 0.1858 0.1981 0.057 Uiso 1 1 calc R
C45 C 0.5288(5) 0.1142(3) 0.18216(12) 0.0506(15) Uani 1 1 d .
H45 H 0.6058 0.1336 0.1894 0.061 Uiso 1 1 calc R
C46 C 0.5360(5) 0.0560(3) 0.16612(10) 0.0425(13) Uani 1 1 d .
H46 H 0.6189 0.0369 0.1616 0.051 Uiso 1 1 calc R
C47 C 0.4254(5) 0.0256(3) 0.15667(9) 0.0395(12) Uani 1 1 d .
H47 H 0.4310 -0.0156 0.1460 0.047 Uiso 1 1 calc R
C48 C 0.3044(5) 0.0548(3) 0.16264(8) 0.0320(10) Uani 1 1 d .
H48 H 0.2278 0.0329 0.1561 0.038 Uiso 1 1 calc R
C49 C 0.0265(4) 0.1265(2) 0.16113(8) 0.0273(9) Uani 1 1 d .
H49A H 0.0698 0.1316 0.1448 0.033 Uiso 1 1 calc R
H49B H 0.0043 0.0746 0.1636 0.033 Uiso 1 1 calc R
C50 C -0.0968(4) 0.1726(2) 0.16186(8) 0.0264(9) Uani 1 1 d .
H50B H -0.1534 0.1574 0.1759 0.032 Uiso 1 1 calc R
H50A H -0.1464 0.1672 0.1462 0.032 Uiso 1 1 calc R
C51 C -0.1898(4) 0.3155(2) 0.17748(7) 0.0256(9) Uani 1 1 d .
C52 C -0.2581(5) 0.2879(3) 0.19790(8) 0.0447(14) Uani 1 1 d .
H52 H -0.2367 0.2413 0.2043 0.054 Uiso 1 1 calc R
C53 C -0.3570(5) 0.3283(4) 0.20882(9) 0.0608(19) Uani 1 1 d .
H53 H -0.4039 0.3087 0.2225 0.073 Uiso 1 1 calc R
C54 C -0.3879(5) 0.3963(4) 0.20005(9) 0.0545(17) Uani 1 1 d .
H54 H -0.4553 0.4236 0.2078 0.065 Uiso 1 1 calc R
C55 C -0.3213(5) 0.4249(3) 0.17999(10) 0.0439(13) Uani 1 1 d .
H55 H -0.3429 0.4718 0.1738 0.053 Uiso 1 1 calc R
C56 C -0.2219(4) 0.3845(3) 0.16885(8) 0.0300(10) Uani 1 1 d .
H56 H -0.1755 0.4044 0.1552 0.036 Uiso 1 1 calc R
C57 C -0.0358(4) 0.3003(2) 0.13337(7) 0.0179(8) Uani 1 1 d .
C58 C 0.0789(4) 0.3309(2) 0.12426(7) 0.0211(8) Uani 1 1 d .
H58 H 0.1517 0.3374 0.1350 0.025 Uiso 1 1 calc R
C59 C 0.0873(4) 0.3522(2) 0.09946(8) 0.0250(9) Uani 1 1 d .
H59 H 0.1660 0.3729 0.0933 0.030 Uiso 1 1 calc R
C60 C -0.0174(4) 0.3434(2) 0.08376(7) 0.0255(9) Uani 1 1 d .
H60 H -0.0107 0.3576 0.0668 0.031 Uiso 1 1 calc R
C61 C -0.1329(4) 0.3137(2) 0.09268(7) 0.0241(9) Uani 1 1 d .
H61 H -0.2054 0.3077 0.0819 0.029 Uiso 1 1 calc R
C62 C -0.1424(4) 0.2927(2) 0.11743(7) 0.0215(8) Uani 1 1 d .
H62 H -0.2220 0.2731 0.1235 0.026 Uiso 1 1 calc R

loop_
_atom_site_aniso_label
_atom_site_aniso_U_11
_atom_site_aniso_U_22
_atom_site_aniso_U_33
_atom_site_aniso_U_23
_atom_site_aniso_U_13
_atom_site_aniso_U_12
Fe1 0.0126(2) 0.0128(3) 0.0143(2) 0.0009(2) 0.0010(2) -0.0006(2)
P1 0.0148(4) 0.0132(5) 0.0147(4) 0.0014(4) 0.0000(3) -0.0016(4)
P2 0.0131(4) 0.0143(5) 0.0138(4) 0.0007(4) 0.0011(3) 0.0007(4)
C1 0.0154(18) 0.021(2) 0.0247(19) -0.0006(16) 0.0072(15) 0.0004(16)
C2 0.0205(19) 0.028(2) 0.0165(18) 0.0035(16) 0.0041(15) 0.0002(16)
C3 0.022(2) 0.017(2) 0.032(2) 0.0081(17) 0.0100(17) -0.0031(16)
C4 0.0161(17) 0.023(2) 0.027(2) -0.0047(17) 0.0055(16) -0.0065(16)
C5 0.0105(17) 0.026(2) 0.024(2) 0.0059(16) 0.0018(15) -0.0017(15)
C6 0.0181(18) 0.0145(19) 0.0138(17) -0.0026(14) -0.0007(14) 0.0032(15)
C7 0.0164(17) 0.020(2) 0.0166(18) -0.0022(15) -0.0007(14) -0.0004(15)
C8 0.026(2) 0.0152(19) 0.024(2) 0.0015(16) -0.0002(16) 0.0012(16)
C9 0.023(2) 0.024(2) 0.0182(19) -0.0034(16) -0.0036(15) 0.0081(17)
C10 0.0165(18) 0.027(2) 0.0197(19) -0.0018(17) -0.0013(15) 0.0037(16)
C11 0.0224(19) 0.0174(19) 0.0214(19) -0.0003(16) -0.0014(15) -0.0025(16)
C12 0.0113(16) 0.0144(18) 0.0239(19) -0.0041(15) 0.0002(14) -0.0038(14)
C13 0.026(2) 0.018(2) 0.027(2) -0.0030(17) 0.0061(17) -0.0024(17)
C14 0.029(2) 0.029(2) 0.026(2) -0.0047(18) 0.0069(17) -0.0044(19)
C15 0.022(2) 0.024(2) 0.036(2) -0.0125(19) 0.0028(18) -0.0023(18)
C16 0.022(2) 0.016(2) 0.046(3) -0.0028(19) -0.0087(18) 0.0018(17)
C17 0.0219(19) 0.019(2) 0.024(2) 0.0021(16) -0.0073(16) -0.0015(16)
C18 0.0149(17) 0.021(2) 0.0201(19) 0.0073(15) 0.0017(14) -0.0048(16)
C19 0.0126(17) 0.023(2) 0.0190(18) 0.0025(16) 0.0027(14) 0.0005(15)
C20 0.0123(16) 0.0144(18) 0.0185(17) 0.0022(14) -0.0048(14) -0.0013(15)
C21 0.0169(17) 0.0171(19) 0.0158(17) 0.0008(15) -0.0019(14) -0.0030(15)
C22 0.0218(18) 0.018(2) 0.0202(18) -0.0002(16) -0.0036(15) 0.0022(16)
C23 0.022(2) 0.0111(18) 0.024(2) 0.0010(15) -0.0057(15) -0.0029(15)
C24 0.0147(17) 0.025(2) 0.0172(18) 0.0074(16) -0.0015(14) -0.0042(16)
C25 0.0143(17) 0.018(2) 0.0176(18) 0.0018(15) -0.0004(14) 0.0001(15)
C26 0.0226(18) 0.0133(18) 0.0110(16) 0.0023(14) 0.0027(14) -0.0017(16)
C27 0.0202(19) 0.021(2) 0.024(2) 0.0001(16) 0.0062(16) -0.0007(16)
C28 0.028(2) 0.021(2) 0.0197(19) -0.0023(16) 0.0065(16) 0.0000(17)
C29 0.038(2) 0.021(2) 0.0153(18) 0.0012(16) 0.0030(16) -0.0060(18)
C30 0.024(2) 0.026(2) 0.0200(19) 0.0045(16) -0.0081(16) -0.0022(17)
C31 0.0209(18) 0.020(2) 0.0182(18) -0.0009(16) 0.0004(15) 0.0014(17)
Fe2 0.0284(3) 0.0232(3) 0.0236(3) -0.0061(2) -0.0043(2) 0.0071(3)
P3 0.0256(5) 0.0232(6) 0.0210(5) 0.0044(4) 0.0056(4) 0.0037(4)
P4 0.0209(5) 0.0202(5) 0.0192(5) -0.0005(4) 0.0034(4) 0.0009(4)
C32 0.059(4) 0.059(4) 0.093(5) -0.052(4) -0.047(4) 0.033(3)
C33 0.133(7) 0.065(4) 0.028(3) -0.027(3) -0.041(4) 0.051(5)
C34 0.075(4) 0.059(4) 0.020(2) -0.017(2) -0.010(2) 0.036(3)
C35 0.055(3) 0.035(3) 0.038(3) -0.019(2) -0.019(2) 0.018(2)
C36 0.051(3) 0.036(3) 0.091(5) -0.031(3) -0.020(3) -0.002(3)
C37 0.032(2) 0.036(3) 0.028(2) 0.0089(19) 0.0045(19) -0.003(2)
C38 0.059(4) 0.092(5) 0.067(4) 0.052(4) 0.042(3) 0.038(4)
C39 0.082(5) 0.110(6) 0.058(4) 0.049(4) 0.041(4) 0.024(4)
C40 0.074(4) 0.052(4) 0.043(3) 0.025(3) 0.017(3) -0.011(3)
C41 0.060(3) 0.026(3) 0.038(3) 0.009(2) -0.007(2) -0.007(2)
C42 0.040(3) 0.029(2) 0.022(2) 0.0011(18) -0.0009(18) -0.006(2)
C43 0.028(2) 0.019(2) 0.031(2) 0.0090(17) 0.0108(17) 0.0026(17)
C44 0.029(2) 0.025(3) 0.087(4) -0.015(3) 0.011(3) 0.001(2)
C45 0.029(3) 0.033(3) 0.090(4) -0.011(3) 0.010(3) 0.006(2)
C46 0.036(3) 0.033(3) 0.059(3) 0.006(2) 0.018(2) 0.013(2)
C47 0.046(3) 0.039(3) 0.034(3) 0.002(2) 0.011(2) 0.013(2)
C48 0.040(3) 0.036(3) 0.021(2) 0.0001(19) 0.0024(19) 0.006(2)
C49 0.034(2) 0.019(2) 0.030(2) 0.0049(18) 0.0026(18) -0.0011(19)
C50 0.028(2) 0.025(2) 0.026(2) 0.0023(18) 0.0018(17) -0.0090(19)
C51 0.0187(19) 0.042(3) 0.0164(18) -0.0059(18) 0.0010(15) 0.0035(19)
C52 0.032(2) 0.075(4) 0.027(2) 0.009(3) 0.007(2) 0.020(3)
C53 0.038(3) 0.121(6) 0.023(2) 0.011(3) 0.010(2) 0.032(3)
C54 0.035(3) 0.095(5) 0.033(3) -0.023(3) -0.003(2) 0.032(3)
C55 0.033(3) 0.051(3) 0.048(3) -0.019(3) -0.006(2) 0.017(2)
C56 0.024(2) 0.036(3) 0.030(2) -0.010(2) 0.0013(17) 0.0046(19)
C57 0.026(2) 0.0109(18) 0.0170(18) -0.0019(14) 0.0029(15) 0.0011(15)
C58 0.0203(18) 0.0157(19) 0.027(2) -0.0065(16) 0.0012(16) 0.0015(16)
C59 0.027(2) 0.017(2) 0.032(2) 0.0006(17) 0.0115(18) 0.0006(17)
C60 0.034(2) 0.020(2) 0.022(2) 0.0028(16) 0.0040(17) 0.0043(18)
C61 0.031(2) 0.016(2) 0.025(2) 0.0003(16) -0.0026(17) 0.0015(17)
C62 0.0208(19) 0.0147(19) 0.029(2) 0.0000(16) 0.0032(16) -0.0017(16)

loop_
_atom_type_symbol
_atom_type_description
_atom_type_scat_dispersion_real
_atom_type_scat_dispersion_imag
_atom_type_scat_source
C C 0.0033 0.0016 'International Tables Vol C Tables 4.2.6.8 and 6.1.1.4'
H H 0.0000 0.0000 'International Tables Vol C Tables 4.2.6.8 and 6.1.1.4'
P P 0.1023 0.0942 'International Tables Vol C Tables 4.2.6.8 and 6.1.1.4'
Fe Fe 0.3463 0.8444 'International Tables Vol C Tables 4.2.6.8 and 6.1.1.4'

loop_
_geom_angle_atom_site_label_1
_geom_angle_atom_site_label_2
_geom_angle_atom_site_label_3
_geom_angle
C3 Fe1 C4 39.89(16)
C3 Fe1 C5 66.57(15)
C4 Fe1 C5 39.87(15)
C3 Fe1 C2 39.67(16)
C4 Fe1 C2 66.90(15)
C5 Fe1 C2 66.41(15)
C3 Fe1 C1 66.46(16)
C4 Fe1 C1 66.65(15)
C5 Fe1 C1 39.27(15)
C2 Fe1 C1 39.64(15)
C3 Fe1 P2 143.62(12)
C4 Fe1 P2 108.44(12)
C5 Fe1 P2 100.75(11)
C2 Fe1 P2 165.25(12)
C1 Fe1 P2 125.68(11)
C3 Fe1 P1 126.43(12)
C4 Fe1 P1 165.34(12)
C5 Fe1 P1 138.86(12)
C2 Fe1 P1 98.81(11)
C1 Fe1 P1 104.83(11)
P2 Fe1 P1 86.22(4)
C3 Fe1 H1 84.6(15)
C4 Fe1 H1 95.7(15)
C5 Fe1 H1 134.4(15)
C2 Fe1 H1 112.3(15)
C1 Fe1 H1 150.3(15)
P2 Fe1 H1 81.7(15)
P1 Fe1 H1 86.6(15)
C12 P1 C6 100.23(16)
C12 P1 C18 103.66(17)
C6 P1 C18 102.75(17)
C12 P1 Fe1 118.26(12)
C6 P1 Fe1 119.05(12)
C18 P1 Fe1 110.72(12)
C26 P2 C19 104.05(17)
C26 P2 C20 101.69(16)
C19 P2 C20 99.60(17)
C26 P2 Fe1 119.75(12)
C19 P2 Fe1 107.93(12)
C20 P2 Fe1 120.93(12)
C5 C1 C2 108.0(4)
C5 C1 Fe1 69.9(2)
C2 C1 Fe1 69.8(2)
C5 C1 H1A 126.0
C2 C1 H1A 126.0
Fe1 C1 H1A 126.0
C3 C2 C1 107.8(3)
C3 C2 Fe1 69.7(2)
C1 C2 Fe1 70.6(2)
C3 C2 H2A 126.1
C1 C2 H2A 126.1
Fe1 C2 H2A 126.1
C2 C3 C4 108.5(4)
C2 C3 Fe1 70.6(2)
C4 C3 Fe1 70.3(2)
C2 C3 H3 125.7
C4 C3 H3 125.7
Fe1 C3 H3 125.7
C3 C4 C5 107.1(3)
C3 C4 Fe1 69.8(2)
C5 C4 Fe1 70.2(2)
C3 C4 H4 126.4
C5 C4 H4 126.4
Fe1 C4 H4 126.4
C1 C5 C4 108.6(3)
C1 C5 Fe1 70.8(2)
C4 C5 Fe1 69.9(2)
C1 C5 H5 125.7
C4 C5 H5 125.7
Fe1 C5 H5 125.7
C7 C6 C11 118.1(3)
C7 C6 P1 119.7(3)
C11 C6 P1 122.2(3)
C6 C7 C8 121.1(4)
C6 C7 H7 119.4
C8 C7 H7 119.4
C7 C8 C9 120.3(4)
C7 C8 H8 119.9
C9 C8 H8 119.9
C10 C9 C8 119.6(4)
C10 C9 H9 120.2
C8 C9 H9 120.2
C9 C10 C11 119.9(4)
C9 C10 H10 120.0
C11 C10 H10 120.0
C10 C11 C6 120.9(4)
C10 C11 H11 119.6
C6 C11 H11 119.6
C17 C12 C13 118.1(3)
C17 C12 P1 121.5(3)
C13 C12 P1 120.2(3)
C14 C13 C12 120.9(4)
C14 C13 H13 119.6
C12 C13 H13 119.6
C15 C14 C13 120.1(4)
C15 C14 H14 119.9
C13 C14 H14 119.9
C16 C15 C14 119.8(4)
C16 C15 H15 120.1
C14 C15 H15 120.1
C15 C16 C17 120.2(4)
C15 C16 H16 119.9
C17 C16 H16 119.9
C16 C17 C12 120.9(4)
C16 C17 H17 119.5
C12 C17 H17 119.5
C19 C18 P1 107.9(2)
C19 C18 H18A 110.1
P1 C18 H18A 110.1
C19 C18 H18B 110.1
P1 C18 H18B 110.1
H18A C18 H18B 108.4
C18 C19 P2 105.8(2)
C18 C19 H19A 110.6
P2 C19 H19A 110.6
C18 C19 H19B 110.6
P2 C19 H19B 110.6
H19A C19 H19B 108.7
C25 C20 C21 118.1(3)
C25 C20 P2 121.5(3)
C21 C20 P2 120.0(3)
C20 C21 C22 120.9(3)
C20 C21 H21 119.6
C22 C21 H21 119.6
C23 C22 C21 120.0(4)
C23 C22 H22 120.0
C21 C22 H22 120.0
C22 C23 C24 119.8(4)
C22 C23 H23 120.1
C24 C23 H23 120.1
C23 C24 C25 120.1(3)
C23 C24 H24 119.9
C25 C24 H24 119.9
C24 C25 C20 121.1(3)
C24 C25 H25 119.5
C20 C25 H25 119.5
C31 C26 C27 118.9(3)
C31 C26 P2 118.6(3)
C27 C26 P2 122.4(3)
C28 C27 C26 120.4(4)
C28 C27 H27 119.8
C26 C27 H27 119.8
C29 C28 C27 120.7(4)
C29 C28 H28 119.7
C27 C28 H28 119.7
C28 C29 C30 119.4(4)
C28 C29 H29 120.3
C30 C29 H29 120.3
C31 C30 C29 120.2(4)
C31 C30 H30 119.9
C29 C30 H30 119.9
C30 C31 C26 120.4(4)
C30 C31 H31 119.8
C26 C31 H31 119.8
C33 Fe2 C32 39.3(3)
C33 Fe2 C36 66.8(3)
C32 Fe2 C36 39.5(2)
C33 Fe2 C35 66.5(2)
C32 Fe2 C35 65.3(2)
C36 Fe2 C35 38.9(2)
C33 Fe2 C34 40.5(2)
C32 Fe2 C34 66.7(3)
C36 Fe2 C34 67.1(3)
C35 Fe2 C34 39.8(2)
C33 Fe2 P3 100.22(19)
C32 Fe2 P3 112.64(18)
C36 Fe2 P3 148.56(16)
C35 Fe2 P3 162.10(16)
C34 Fe2 P3 122.34(17)
C33 Fe2 P4 142.0(2)
C32 Fe2 P4 159.55(19)
C36 Fe2 P4 120.52(18)
C35 Fe2 P4 95.88(14)
C34 Fe2 P4 104.53(16)
P3 Fe2 P4 87.74(5)
C33 Fe2 H2 131.7(19)
C32 Fe2 H2 97.0(19)
C36 Fe2 H2 92(2)
C35 Fe2 H2 122(2)
C34 Fe2 H2 159(2)
P3 Fe2 H2 75.3(19)
P4 Fe2 H2 86.3(19)
C43 P3 C37 101.2(2)
C43 P3 C49 102.6(2)
C37 P3 C49 103.4(2)
C43 P3 Fe2 119.42(14)
C37 P3 Fe2 118.73(16)
C49 P3 Fe2 109.24(14)
C51 P4 C57 101.69(18)
C51 P4 C50 104.1(2)
C57 P4 C50 101.38(18)
C51 P4 Fe2 116.80(13)
C57 P4 Fe2 120.16(13)
C50 P4 Fe2 110.51(14)
C33 C32 C36 109.7(6)
C33 C32 Fe2 69.9(3)
C36 C32 Fe2 70.9(3)
C33 C32 H32 125.1
C36 C32 H32 125.1
Fe2 C32 H32 125.1
C32 C33 C34 108.1(6)
C32 C33 Fe2 70.8(3)
C34 C33 Fe2 71.0(3)
C32 C33 H33 125.9
C34 C33 H33 125.9
Fe2 C33 H33 125.9
C35 C34 C33 105.3(6)
C35 C34 Fe2 70.0(3)
C33 C34 Fe2 68.5(3)
C35 C34 H34 127.3
C33 C34 H34 127.3
Fe2 C34 H34 127.3
C36 C35 C34 110.1(5)
C36 C35 Fe2 70.4(3)
C34 C35 Fe2 70.2(3)
C36 C35 H35 124.9
C34 C35 H35 124.9
Fe2 C35 H35 124.9
C35 C36 C32 106.8(6)
C35 C36 Fe2 70.7(3)
C32 C36 Fe2 69.6(3)
C35 C36 H36 126.6
C32 C36 H36 126.6
Fe2 C36 H36 126.6
C42 C37 C38 117.9(4)
C42 C37 P3 124.9(4)
C38 C37 P3 117.2(4)
C39 C38 C37 120.5(6)
C39 C38 H38 119.8
C37 C38 H38 119.8
C40 C39 C38 120.4(6)
C40 C39 H39 119.8
C38 C39 H39 119.8
C41 C40 C39 120.3(5)
C41 C40 H40 119.8
C39 C40 H40 119.8
C40 C41 C42 119.5(5)
C40 C41 H41 120.3
C42 C41 H41 120.3
C37 C42 C41 121.3(5)
C37 C42 H42 119.3
C41 C42 H42 119.3
C48 C43 C44 117.3(4)
C48 C43 P3 124.4(3)
C44 C43 P3 118.4(3)
C43 C44 C45 121.4(5)
C43 C44 H44 119.3
C45 C44 H44 119.3
C46 C45 C44 119.2(5)
C46 C45 H45 120.4
C44 C45 H45 120.4
C47 C46 C45 120.6(5)
C47 C46 H46 119.7
C45 C46 H46 119.7
C46 C47 C48 119.8(5)
C46 C47 H47 120.1
C48 C47 H47 120.1
C43 C48 C47 121.7(5)
C43 C48 H48 119.2
C47 C48 H48 119.2
C50 C49 P3 108.3(3)
C50 C49 H49A 110.0
P3 C49 H49A 110.0
C50 C49 H49B 110.0
P3 C49 H49B 110.0
H49A C49 H49B 108.4
C49 C50 P4 106.6(3)
C49 C50 H50B 110.4
P4 C50 H50B 110.4
C49 C50 H50A 110.4
P4 C50 H50A 110.4
H50B C50 H50A 108.6
C56 C51 C52 118.4(4)
C56 C51 P4 120.7(3)
C52 C51 P4 120.1(4)
C53 C52 C51 120.3(5)
C53 C52 H52 119.8
C51 C52 H52 119.8
C54 C53 C52 120.7(5)
C54 C53 H53 119.7
C52 C53 H53 119.7
C53 C54 C55 120.1(5)
C53 C54 H54 120.0
C55 C54 H54 120.0
C54 C55 C56 119.6(5)
C54 C55 H55 120.2
C56 C55 H55 120.2
C51 C56 C55 121.0(4)
C51 C56 H56 119.5
C55 C56 H56 119.5
C58 C57 C62 119.0(3)
C58 C57 P4 119.7(3)
C62 C57 P4 121.3(3)
C59 C58 C57 120.2(4)
C59 C58 H58 119.9
C57 C58 H58 119.9
C60 C59 C58 120.5(4)
C60 C59 H59 119.7
C58 C59 H59 119.7
C59 C60 C61 119.9(4)
C59 C60 H60 120.1
C61 C60 H60 120.1
C60 C61 C62 120.0(4)
C60 C61 H61 120.0
C62 C61 H61 120.0
C61 C62 C57 120.4(4)
C61 C62 H62 119.8
C57 C62 H62 119.8

loop_
_geom_bond_atom_site_label_1
_geom_bond_atom_site_label_2
_geom_bond_distance
Fe1 C3 2.074(4)
Fe1 C4 2.081(4)
Fe1 C5 2.084(4)
Fe1 C2 2.085(4)
Fe1 C1 2.096(4)
Fe1 P2 2.1292(10)
Fe1 P1 2.1455(10)
Fe1 H1 1.60(4)
P1 C12 1.846(4)
P1 C6 1.846(4)
P1 C18 1.858(4)
P2 C26 1.831(4)
P2 C19 1.839(4)
P2 C20 1.849(4)
C1 C5 1.405(5)
C1 C2 1.418(6)
C1 H1A 1.0000
C2 C3 1.411(6)
C2 H2A 1.0000
C3 C4 1.417(6)
C3 H3 1.0000
C4 C5 1.420(5)
C4 H4 1.0000
C5 H5 1.0000
C6 C7 1.381(5)
C6 C11 1.406(5)
C7 C8 1.386(5)
C7 H7 0.9500
C8 C9 1.387(5)
C8 H8 0.9500
C9 C10 1.383(6)
C9 H9 0.9500
C10 C11 1.388(5)
C10 H10 0.9500
C11 H11 0.9500
C12 C17 1.392(5)
C12 C13 1.397(5)
C13 C14 1.386(5)
C13 H13 0.9500
C14 C15 1.381(6)
C14 H14 0.9500
C15 C16 1.380(6)
C15 H15 0.9500
C16 C17 1.387(6)
C16 H16 0.9500
C17 H17 0.9500
C18 C19 1.533(5)
C18 H18A 0.9900
C18 H18B 0.9900
C19 H19A 0.9900
C19 H19B 0.9900
C20 C25 1.395(5)
C20 C21 1.396(5)
C21 C22 1.399(5)
C21 H21 0.9500
C22 C23 1.381(5)
C22 H22 0.9500
C23 C24 1.389(5)
C23 H23 0.9500
C24 C25 1.390(5)
C24 H24 0.9500
C25 H25 0.9500
C26 C31 1.397(5)
C26 C27 1.400(5)
C27 C28 1.386(5)
C27 H27 0.9500
C28 C29 1.385(6)
C28 H28 0.9500
C29 C30 1.395(6)
C29 H29 0.9500
C30 C31 1.393(5)
C30 H30 0.9500
C31 H31 0.9500
Fe2 C33 2.057(5)
Fe2 C32 2.068(5)
Fe2 C36 2.085(5)
Fe2 C35 2.089(5)
Fe2 C34 2.091(5)
Fe2 P3 2.1289(13)
Fe2 P4 2.1290(12)
Fe2 H2 1.48(5)
P3 C43 1.833(4)
P3 C37 1.842(4)
P3 C49 1.854(4)
P4 C51 1.839(4)
P4 C57 1.852(4)
P4 C50 1.860(4)
C32 C33 1.388(10)
C32 C36 1.402(9)
C32 H32 1.0000
C33 C34 1.436(8)
C33 H33 1.0000
C34 C35 1.423(8)
C34 H34 1.0000
C35 C36 1.391(8)
C35 H35 1.0000
C36 H36 1.0000
C37 C42 1.365(6)
C37 C38 1.395(7)
C38 C39 1.380(7)
C38 H38 0.9500
C39 C40 1.365(8)
C39 H39 0.9500
C40 C41 1.356(8)
C40 H40 0.9500
C41 C42 1.400(6)
C41 H41 0.9500
C42 H42 0.9500
C43 C48 1.384(6)
C43 C44 1.393(6)
C44 C45 1.395(6)
C44 H44 0.9500
C45 C46 1.377(7)
C45 H45 0.9500
C46 C47 1.362(7)
C46 H46 0.9500
C47 C48 1.389(6)
C47 H47 0.9500
C48 H48 0.9500
C49 C50 1.521(6)
C49 H49A 0.9900
C49 H49B 0.9900
C50 H50B 0.9900
C50 H50A 0.9900
C51 C56 1.390(6)
C51 C52 1.398(6)
C52 C53 1.386(7)
C52 H52 0.9500
C53 C54 1.373(8)
C53 H53 0.9500
C54 C55 1.381(8)
C54 H54 0.9500
C55 C56 1.395(6)
C55 H55 0.9500
C56 H56 0.9500
C57 C58 1.393(5)
C57 C62 1.395(5)
C58 C59 1.392(6)
C58 H58 0.9500
C59 C60 1.374(6)
C59 H59 0.9500
C60 C61 1.388(6)
C60 H60 0.9500
C61 C62 1.389(5)
C61 H61 0.9500
C62 H62 0.9500
